data_4071432
loop_
_publ_author_name
'Kirchmann, Marius'
'Fleischhauer, Sebastian'
'Wesemann, Lars'

_publ_section_title
;
 Iridium Coordination Compounds of Stanna-closo-dodecaborate
;
_journal_issue 12
_journal_name_full Organometallics
_journal_page_first 2803
_journal_paper_doi 10.1021/om8001679
_journal_volume 27
_journal_year 2008
_chemical_formula_moiety 'C38 H41 B11 Ir O2 P2 Sn, C8 H20 N'
_chemical_formula_sum 'C46 H61 B11 Ir N O2 P2 Sn'
_chemical_formula_weight 1151.70
_chemical_name_systematic
;
 ?
;
_space_group_IT_number 4
_symmetry_cell_setting monoclinic
_symmetry_space_group_name_Hall 'P 2yb'
_symmetry_space_group_name_H-M 'P 1 21 1'
_atom_sites_solution_hydrogens geom
_atom_sites_solution_primary direct
_atom_sites_solution_secondary difmap
_audit_creation_method SHELXL-97
_cell_angle_alpha 90.00
_cell_angle_beta 98.11(3)
_cell_angle_gamma 90.00
_cell_formula_units_Z 2
_cell_length_a 12.381(5)
_cell_length_b 14.880(3)
_cell_length_c 13.831(4)
_cell_measurement_temperature 173(2)
_cell_volume 2522.6(14)
_computing_cell_refinement 'Stoe X-Area 1.26'
_computing_data_collection 'Stoe X-Area 1.26'
_computing_data_reduction 'SToe X-Area 1.26'
_computing_molecular_graphics 'ORTEP 3'
_computing_publication_material 'SHELXL-97 (Sheldrick, 1997)'
_computing_structure_refinement 'SHELXL-97 (Sheldrick, 1997)'
_computing_structure_solution 'SHELXS-97 (Sheldrick, 1990)'
_diffrn_ambient_temperature 173(2)
_diffrn_measured_fraction_theta_full 0.986
_diffrn_measured_fraction_theta_max 0.986
_diffrn_measurement_device_type 'Stoe IPDS 2T'
_diffrn_measurement_method \w-scans
_diffrn_radiation_monochromator graphite
_diffrn_radiation_source 'fine-focus sealed tube'
_diffrn_radiation_type MoK\a
_diffrn_radiation_wavelength 0.71073
_diffrn_reflns_av_R_equivalents 0.0590
_diffrn_reflns_av_sigmaI/netI 0.0457
_diffrn_reflns_limit_h_max 15
_diffrn_reflns_limit_h_min -15
_diffrn_reflns_limit_k_max 18
_diffrn_reflns_limit_k_min -18
_diffrn_reflns_limit_l_max 16
_diffrn_reflns_limit_l_min -16
_diffrn_reflns_number 30351
_diffrn_reflns_theta_full 25.68
_diffrn_reflns_theta_max 25.68
_diffrn_reflns_theta_min 5.68
_exptl_absorpt_coefficient_mu 3.231
_exptl_absorpt_correction_T_max 0.6565
_exptl_absorpt_correction_T_min 0.3800
_exptl_absorpt_correction_type numerical
_exptl_absorpt_process_details 'Stoe X-Red, X-Shape'
_exptl_crystal_colour yellow
_exptl_crystal_density_diffrn 1.516
_exptl_crystal_density_method 'not measured'
_exptl_crystal_description bloc
_exptl_crystal_F_000 1144
_exptl_crystal_size_max 0.36
_exptl_crystal_size_mid 0.26
_exptl_crystal_size_min 0.12
_refine_diff_density_max 0.841
_refine_diff_density_min -1.044
_refine_diff_density_rms 0.089
_refine_ls_abs_structure_details 'Flack H D (1983), Acta Cryst. A39, 876-881'
_refine_ls_abs_structure_Flack -0.002(4)
_refine_ls_extinction_method none
_refine_ls_goodness_of_fit_ref 1.083
_refine_ls_hydrogen_treatment constr
_refine_ls_matrix_type full
_refine_ls_number_parameters 577
_refine_ls_number_reflns 9441
_refine_ls_number_restraints 1
_refine_ls_restrained_S_all 1.083
_refine_ls_R_factor_all 0.0338
_refine_ls_R_factor_gt 0.0296
_refine_ls_shift/su_max 0.002
_refine_ls_shift/su_mean 0.000
_refine_ls_structure_factor_coef Fsqd
_refine_ls_weighting_details 'calc w=1/[\s^2^(Fo^2^)+(0.0288P)^2^+4.3542P] where P=(Fo^2^+2Fc^2^)/3'
_refine_ls_weighting_scheme calc
_refine_ls_wR_factor_gt 0.0559
_refine_ls_wR_factor_ref 0.0570
_reflns_number_gt 8935
_reflns_number_total 9441
_reflns_threshold_expression >2sigma(I)
_cod_data_source_file om8001679-file001.cif
_cod_data_source_block compound3
_cod_original_cell_volume 2522.8(14)
_cod_original_sg_symbol_H-M 'P 21'
_cod_database_code 4071432

loop_
_symmetry_equiv_pos_as_xyz
'x, y, z'
'-x, y+1/2, -z'

loop_
_atom_site_label
_atom_site_type_symbol
_atom_site_fract_x
_atom_site_fract_y
_atom_site_fract_z
_atom_site_U_iso_or_equiv
_atom_site_adp_type
_atom_site_occupancy
_atom_site_symmetry_multiplicity
_atom_site_calc_flag
_atom_site_refinement_flags
Ir1 Ir 0.763750(13) 0.740935(10) 0.879353(12) 0.01452(5) Uani 1 1 d .
Sn Sn 0.77156(3) 0.759083(19) 0.68973(2) 0.01874(9) Uani 1 1 d .
P2 P 0.58043(10) 0.78338(8) 0.87404(10) 0.0158(3) Uani 1 1 d .
P1 P 0.94192(10) 0.69150(8) 0.93128(10) 0.0159(3) Uani 1 1 d .
C218 C 0.5776(4) 0.7431(5) 1.0692(4) 0.0316(10) Uani 1 1 d .
H9 H 0.6019 0.6867 1.0526 0.038 Uiso 1 1 calc R
C207 C 0.4820(4) 0.6973(3) 0.8259(4) 0.0224(11) Uani 1 1 d .
C113 C 1.0496(4) 0.7764(3) 0.9291(4) 0.0218(11) Uani 1 1 d .
C201 C 0.5336(4) 0.8831(3) 0.8051(4) 0.0197(11) Uani 1 1 d .
O1 O 0.6955(4) 0.5477(3) 0.9051(4) 0.0483(13) Uani 1 1 d .
C213 C 0.5545(4) 0.8073(3) 0.9974(4) 0.0194(11) Uani 1 1 d .
C1 C 0.7211(4) 0.6193(4) 0.8928(4) 0.0260(12) Uani 1 1 d .
C112 C 1.0302(4) 0.6114(4) 0.7781(4) 0.0246(12) Uani 1 1 d .
H8 H 1.0418 0.6698 0.7578 0.030 Uiso 1 1 calc R
C208 C 0.4891(5) 0.6621(4) 0.7351(4) 0.0278(12) Uani 1 1 d .
H13 H 0.5423 0.6833 0.6997 0.033 Uiso 1 1 calc R
C206 C 0.4219(4) 0.9018(4) 0.7850(4) 0.0269(12) Uani 1 1 d .
H10 H 0.3716 0.8618 0.8048 0.032 Uiso 1 1 calc R
C101 C 0.9635(4) 0.6537(3) 1.0588(4) 0.0204(11) Uani 1 1 d .
C108 C 0.9628(4) 0.5083(3) 0.8891(4) 0.0245(11) Uani 1 1 d .
H7 H 0.9282 0.4975 0.9434 0.029 Uiso 1 1 calc R
C209 C 0.4181(5) 0.5954(4) 0.6956(5) 0.0341(14) Uani 1 1 d .
H15 H 0.4241 0.5720 0.6343 0.041 Uiso 1 1 calc R
C212 C 0.4004(4) 0.6672(4) 0.8785(5) 0.0315(13) Uani 1 1 d .
H14 H 0.3938 0.6913 0.9394 0.038 Uiso 1 1 calc R
C205 C 0.3862(5) 0.9794(4) 0.7362(5) 0.0334(14) Uani 1 1 d .
H12 H 0.3120 0.9921 0.7253 0.040 Uiso 1 1 calc R
C204 C 0.4584(6) 1.0382(4) 0.7034(5) 0.0379(15) Uani 1 1 d .
H11 H 0.4335 1.0893 0.6685 0.045 Uiso 1 1 calc R
C107 C 0.9836(4) 0.5970(3) 0.8623(4) 0.0192(10) Uani 1 1 d .
C118 C 1.0397(5) 0.8410(4) 0.8565(5) 0.0300(13) Uani 1 1 d .
H54 H 0.9786 0.8415 0.8090 0.036 Uiso 1 1 calc R
C214 C 0.5181(4) 0.8914(4) 1.0233(4) 0.0248(12) Uani 1 1 d .
H24 H 0.5012 0.9355 0.9760 0.030 Uiso 1 1 calc R
B105 B 0.6417(5) 0.8183(4) 0.5664(5) 0.0243(13) Uani 1 1 d .
H2 H 0.5657 0.8349 0.5952 0.029 Uiso 1 1 calc R
C103 C 0.9189(6) 0.6661(5) 1.2213(5) 0.0386(16) Uani 1 1 d .
H31 H 0.8745 0.6892 1.2642 0.046 Uiso 1 1 calc R
N1 N 0.2384(4) 0.8503(3) 0.4443(4) 0.0368(12) Uani 1 1 d .
C111 C 1.0591(4) 0.5397(4) 0.7244(4) 0.0290(13) Uani 1 1 d .
H41 H 1.0903 0.5500 0.6680 0.035 Uiso 1 1 calc R
C115 C 1.2223(5) 0.8431(5) 0.9970(5) 0.0396(15) Uani 1 1 d .
H51 H 1.2834 0.8440 1.0446 0.047 Uiso 1 1 calc R
O2 O 0.8143(3) 0.9189(3) 0.9817(4) 0.0433(12) Uani 1 1 d .
C102 C 0.8972(5) 0.6876(4) 1.1232(4) 0.0263(12) Uani 1 1 d .
H30 H 0.8386 0.7245 1.1005 0.032 Uiso 1 1 calc R
C2 C 0.7984(4) 0.8533(3) 0.9420(4) 0.0260(12) Uani 1 1 d .
C217 C 0.5653(5) 0.7605(4) 1.1652(4) 0.0414(16) Uani 1 1 d .
H27 H 0.5798 0.7158 1.2123 0.050 Uiso 1 1 calc R
C216 C 0.5318(5) 0.8439(5) 1.1907(5) 0.0349(15) Uani 1 1 d .
H26 H 0.5259 0.8566 1.2556 0.042 Uiso 1 1 calc R
C13 C 0.2020(7) 0.7302(7) 0.5661(8) 0.083(3) Uani 1 1 d .
H65A H 0.2352 0.6988 0.6233 0.124 Uiso 1 1 calc R
H65B H 0.1812 0.6879 0.5144 0.124 Uiso 1 1 calc R
H65C H 0.1385 0.7617 0.5806 0.124 Uiso 1 1 calc R
C117 C 1.1208(5) 0.9053(4) 0.8543(5) 0.0332(14) Uani 1 1 d .
H53 H 1.1138 0.9484 0.8051 0.040 Uiso 1 1 calc R
C11 C 0.1487(6) 0.9608(4) 0.5519(5) 0.0427(16) Uani 1 1 d .
H63A H 0.0814 0.9921 0.5548 0.064 Uiso 1 1 calc R
H63B H 0.2065 1.0036 0.5502 0.064 Uiso 1 1 calc R
H63C H 0.1650 0.9232 0.6084 0.064 Uiso 1 1 calc R
C215 C 0.5070(5) 0.9089(4) 1.1202(5) 0.0320(13) Uani 1 1 d .
H25 H 0.4826 0.9649 1.1376 0.038 Uiso 1 1 calc R
B101 B 0.7697(5) 0.8875(4) 0.5927(5) 0.0269(13) Uani 1 1 d .
H3 H 0.7746 0.9483 0.6383 0.032 Uiso 1 1 calc R
C211 C 0.3291(5) 0.6000(4) 0.8376(6) 0.0411(16) Uani 1 1 d .
H23 H 0.2745 0.5794 0.8717 0.049 Uiso 1 1 calc R
C10 C 0.1380(5) 0.9042(4) 0.4620(5) 0.0341(14) Uani 1 1 d .
H62A H 0.1177 0.9431 0.4061 0.041 Uiso 1 1 calc R
H62B H 0.0783 0.8625 0.4645 0.041 Uiso 1 1 calc R
C106 C 1.0492(5) 0.5977(4) 1.0942(4) 0.0284(12) Uani 1 1 d .
H34 H 1.0935 0.5740 1.0515 0.034 Uiso 1 1 calc R
B103 B 0.8373(6) 0.6967(4) 0.5553(5) 0.0261(14) Uani 1 1 d .
H5 H 0.8851 0.6358 0.5768 0.031 Uiso 1 1 calc R
C104 C 1.0040(6) 0.6117(4) 1.2562(5) 0.0393(16) Uani 1 1 d .
H32 H 1.0179 0.5984 1.3225 0.047 Uiso 1 1 calc R
C105 C 1.0699(6) 0.5764(4) 1.1927(5) 0.0353(14) Uani 1 1 d .
H33 H 1.1276 0.5386 1.2160 0.042 Uiso 1 1 calc R
B111 B 0.7558(5) 0.8177(4) 0.3973(5) 0.0243(13) Uani 1 1 d .
H10A H 0.7521 0.8336 0.3192 0.029 Uiso 1 1 calc R
C109 C 0.9936(5) 0.4372(4) 0.8350(4) 0.0301(13) Uani 1 1 d .
H39 H 0.9813 0.3785 0.8540 0.036 Uiso 1 1 calc R
C17 C 0.2899(6) 0.7315(7) 0.3266(8) 0.077(3) Uani 1 1 d .
H67A H 0.2599 0.6954 0.2718 0.116 Uiso 1 1 calc R
H67B H 0.3183 0.6931 0.3800 0.116 Uiso 1 1 calc R
H67C H 0.3477 0.7682 0.3086 0.116 Uiso 1 1 calc R
C202 C 0.6061(5) 0.9442(4) 0.7745(5) 0.0287(12) Uani 1 1 d .
H20 H 0.6807 0.9341 0.7888 0.034 Uiso 1 1 calc R
B104 B 0.6837(5) 0.6994(4) 0.5430(5) 0.0246(13) Uani 1 1 d .
H1 H 0.6342 0.6405 0.5563 0.030 Uiso 1 1 calc R
C12 C 0.2821(6) 0.7964(5) 0.5347(7) 0.057(2) Uani 1 1 d .
H64A H 0.3467 0.7640 0.5221 0.068 Uiso 1 1 calc R
H64B H 0.3040 0.8377 0.5881 0.068 Uiso 1 1 calc R
B109 B 0.6395(5) 0.7765(4) 0.4469(4) 0.0235(13) Uani 1 1 d .
H7A H 0.5604 0.7655 0.4011 0.028 Uiso 1 1 calc R
B108 B 0.7551(5) 0.7045(4) 0.4396(5) 0.0241(13) Uani 1 1 d .
H6 H 0.7508 0.6472 0.3889 0.029 Uiso 1 1 calc R
C203 C 0.5682(5) 1.0201(4) 0.7230(6) 0.0409(16) Uani 1 1 d .
H21 H 0.6177 1.0596 0.7012 0.049 Uiso 1 1 calc R
C16 C 0.2014(5) 0.7912(4) 0.3573(6) 0.0437(17) Uani 1 1 d .
H66A H 0.1728 0.8291 0.3026 0.052 Uiso 1 1 calc R
H66B H 0.1421 0.7534 0.3724 0.052 Uiso 1 1 calc R
B106 B 0.8346(5) 0.8829(4) 0.4880(5) 0.0270(14) Uani 1 1 d .
H9A H 0.8818 0.9413 0.4688 0.032 Uiso 1 1 calc R
C210 C 0.3386(5) 0.5640(4) 0.7475(5) 0.0362(15) Uani 1 1 d .
H22 H 0.2915 0.5185 0.7217 0.043 Uiso 1 1 calc R
B102 B 0.8901(5) 0.8129(4) 0.5860(5) 0.0247(13) Uani 1 1 d .
H4 H 0.9714 0.8260 0.6268 0.030 Uiso 1 1 calc R
C114 C 1.1420(5) 0.7777(4) 1.0001(5) 0.0343(13) Uani 1 1 d .
H50 H 1.1500 0.7349 1.0495 0.041 Uiso 1 1 calc R
C116 C 1.2114(5) 0.9057(4) 0.9243(5) 0.0352(15) Uani 1 1 d .
H52 H 1.2654 0.9488 0.9220 0.042 Uiso 1 1 calc R
C15 C 0.3065(7) 0.9661(5) 0.3310(6) 0.058(2) Uani 1 1 d .
H61A H 0.3677 1.0041 0.3244 0.087 Uiso 1 1 calc R
H61B H 0.2427 1.0024 0.3325 0.087 Uiso 1 1 calc R
H61C H 0.2945 0.9255 0.2765 0.087 Uiso 1 1 calc R
B110 B 0.6899(6) 0.8852(4) 0.4760(5) 0.0294(14) Uani 1 1 d .
H8A H 0.6430 0.9451 0.4488 0.035 Uiso 1 1 calc R
C110 C 1.0424(5) 0.4527(4) 0.7531(4) 0.0307(13) Uani 1 1 d .
H40 H 1.0640 0.4046 0.7174 0.037 Uiso 1 1 calc R
C14 C 0.3296(5) 0.9131(5) 0.4243(6) 0.0487(18) Uani 1 1 d .
H60A H 0.3443 0.9549 0.4783 0.058 Uiso 1 1 calc R
H60B H 0.3951 0.8778 0.4223 0.058 Uiso 1 1 calc R
B107 B 0.8740(5) 0.7709(4) 0.4656(5) 0.0276(14) Uani 1 1 d .
H11A H 0.9471 0.7561 0.4316 0.033 Uiso 1 1 calc R

loop_
_atom_site_aniso_label
_atom_site_aniso_U_11
_atom_site_aniso_U_22
_atom_site_aniso_U_33
_atom_site_aniso_U_23
_atom_site_aniso_U_13
_atom_site_aniso_U_12
Ir1 0.01261(7) 0.01555(8) 0.01535(8) 0.00016(10) 0.00183(5) -0.00030(9)
Sn 0.01824(16) 0.0226(2) 0.01528(16) 0.00331(13) 0.00196(12) -0.00044(13)
P2 0.0130(6) 0.0180(6) 0.0165(6) -0.0006(5) 0.0026(5) 0.0009(5)
P1 0.0138(6) 0.0195(6) 0.0147(7) -0.0008(5) 0.0025(5) 0.0000(5)
C218 0.043(3) 0.026(2) 0.028(3) 0.000(3) 0.011(2) 0.001(4)
C207 0.018(3) 0.021(2) 0.028(3) -0.001(2) 0.001(2) -0.001(2)
C113 0.016(2) 0.025(2) 0.025(3) -0.003(2) 0.008(2) -0.0001(19)
C201 0.021(3) 0.023(2) 0.014(3) -0.004(2) 0.001(2) 0.004(2)
O1 0.034(2) 0.025(2) 0.082(4) 0.015(2) -0.004(2) -0.0061(18)
C213 0.009(2) 0.025(2) 0.025(3) 0.000(2) 0.006(2) 0.0007(19)
C1 0.017(3) 0.029(3) 0.030(3) 0.004(2) -0.003(2) 0.000(2)
C112 0.023(3) 0.032(3) 0.019(3) 0.001(2) 0.003(2) 0.001(2)
C208 0.027(3) 0.028(3) 0.027(3) -0.006(2) -0.001(2) -0.001(2)
C206 0.021(3) 0.035(3) 0.025(3) 0.001(2) 0.003(2) 0.003(2)
C101 0.020(3) 0.024(3) 0.017(3) 0.000(2) 0.003(2) -0.007(2)
C108 0.028(3) 0.025(3) 0.022(3) 0.002(2) 0.006(2) 0.002(2)
C209 0.029(3) 0.035(3) 0.036(4) -0.011(3) -0.001(3) -0.003(2)
C212 0.021(3) 0.034(3) 0.041(4) -0.002(3) 0.012(3) -0.009(2)
C205 0.021(3) 0.042(3) 0.034(4) 0.002(3) -0.007(3) 0.015(3)
C204 0.053(4) 0.027(3) 0.032(4) 0.008(3) 0.001(3) 0.015(3)
C107 0.012(2) 0.026(3) 0.019(3) -0.004(2) 0.002(2) 0.0044(19)
C118 0.018(3) 0.036(3) 0.036(4) 0.002(3) 0.002(2) -0.003(2)
C214 0.016(3) 0.035(3) 0.021(3) -0.001(2) -0.002(2) 0.006(2)
B105 0.013(3) 0.031(3) 0.029(4) 0.007(3) 0.003(3) 0.000(2)
C103 0.044(4) 0.052(4) 0.022(3) -0.010(3) 0.013(3) -0.010(3)
N1 0.026(3) 0.036(3) 0.048(3) -0.001(2) 0.004(2) -0.004(2)
C111 0.018(3) 0.048(3) 0.022(3) -0.007(3) 0.008(2) 0.004(2)
C115 0.017(3) 0.059(4) 0.041(4) -0.010(3) -0.002(3) -0.013(3)
O2 0.033(2) 0.028(2) 0.066(3) -0.015(2) -0.003(2) 0.0004(17)
C102 0.027(3) 0.030(3) 0.023(3) 0.003(2) 0.006(2) -0.002(2)
C2 0.021(3) 0.025(3) 0.031(3) -0.002(2) 0.001(2) -0.001(2)
C217 0.051(4) 0.047(4) 0.029(3) 0.011(3) 0.014(3) 0.001(3)
C216 0.028(3) 0.053(4) 0.023(3) -0.007(3) 0.001(3) 0.002(3)
C13 0.073(5) 0.069(6) 0.107(7) 0.049(6) 0.014(5) 0.019(5)
C117 0.029(3) 0.029(3) 0.044(4) 0.004(3) 0.011(3) -0.006(2)
C11 0.035(4) 0.045(4) 0.048(4) -0.005(3) 0.004(3) 0.000(3)
C215 0.022(3) 0.044(3) 0.028(3) -0.008(3) -0.003(2) 0.008(2)
B101 0.028(3) 0.025(3) 0.028(4) 0.004(3) 0.006(3) -0.003(2)
C211 0.028(3) 0.042(4) 0.055(5) 0.002(3) 0.009(3) -0.013(3)
C10 0.025(3) 0.036(3) 0.042(4) 0.002(3) 0.005(3) 0.004(2)
C106 0.032(3) 0.030(3) 0.023(3) -0.004(2) 0.000(2) 0.001(2)
B103 0.025(3) 0.032(3) 0.022(3) -0.005(3) 0.005(3) 0.001(3)
C104 0.053(4) 0.046(4) 0.016(3) 0.008(3) -0.004(3) -0.016(3)
C105 0.041(4) 0.033(3) 0.028(3) 0.008(3) -0.009(3) 0.000(3)
B111 0.019(3) 0.037(3) 0.016(3) 0.007(3) 0.003(3) 0.000(3)
C109 0.031(3) 0.028(3) 0.029(3) -0.004(2) -0.005(3) 0.007(2)
C17 0.055(4) 0.064(6) 0.114(7) -0.047(6) 0.015(4) 0.002(5)
C202 0.025(3) 0.026(3) 0.037(3) 0.009(2) 0.008(3) 0.007(2)
B104 0.022(3) 0.031(3) 0.019(3) 0.001(3) -0.001(3) -0.006(3)
C12 0.040(4) 0.059(4) 0.069(6) 0.016(4) 0.000(4) 0.014(3)
B109 0.016(3) 0.034(3) 0.018(3) 0.006(2) -0.003(2) -0.001(2)
B108 0.026(3) 0.029(3) 0.017(3) -0.007(2) 0.002(3) -0.005(2)
C203 0.041(4) 0.022(3) 0.062(5) 0.013(3) 0.013(3) 0.003(3)
C16 0.033(4) 0.034(3) 0.064(5) -0.011(3) 0.006(3) -0.002(3)
B106 0.030(3) 0.032(3) 0.021(3) 0.006(3) 0.009(3) -0.008(3)
C210 0.026(3) 0.022(3) 0.058(5) -0.005(3) -0.003(3) -0.006(2)
B102 0.018(3) 0.034(3) 0.022(3) 0.001(3) 0.005(3) -0.004(3)
C114 0.031(3) 0.036(3) 0.035(3) 0.003(2) 0.002(3) -0.007(2)
C116 0.024(3) 0.036(3) 0.048(4) -0.012(3) 0.015(3) -0.007(2)
C15 0.070(5) 0.049(4) 0.062(5) -0.018(4) 0.033(4) -0.023(4)
B110 0.032(4) 0.027(3) 0.030(4) 0.008(3) 0.006(3) 0.003(3)
C110 0.023(3) 0.040(3) 0.028(3) -0.015(3) -0.001(2) 0.012(2)
C14 0.026(3) 0.055(4) 0.066(5) -0.016(4) 0.009(3) -0.015(3)
B107 0.023(3) 0.040(4) 0.020(3) 0.001(2) 0.005(2) -0.007(2)

loop_
_atom_type_symbol
_atom_type_description
_atom_type_scat_dispersion_real
_atom_type_scat_dispersion_imag
_atom_type_scat_source
C C 0.0033 0.0016 'International Tables Vol C Tables 4.2.6.8 and 6.1.1.4'
H H 0.0000 0.0000 'International Tables Vol C Tables 4.2.6.8 and 6.1.1.4'
B B 0.0013 0.0007 'International Tables Vol C Tables 4.2.6.8 and 6.1.1.4'
Ir Ir -1.4442 7.9887 'International Tables Vol C Tables 4.2.6.8 and 6.1.1.4'
P P 0.1023 0.0942 'International Tables Vol C Tables 4.2.6.8 and 6.1.1.4'
Sn Sn -0.6537 1.4246 'International Tables Vol C Tables 4.2.6.8 and 6.1.1.4'
O O 0.0106 0.0060 'International Tables Vol C Tables 4.2.6.8 and 6.1.1.4'
N N 0.0061 0.0033 'International Tables Vol C Tables 4.2.6.8 and 6.1.1.4'

loop_
_geom_angle_atom_site_label_1
_geom_angle_atom_site_label_2
_geom_angle_atom_site_label_3
_geom_angle
C1 Ir1 C2 147.1(3)
C1 Ir1 P1 86.19(16)
C2 Ir1 P1 89.67(17)
C1 Ir1 P2 88.77(17)
C2 Ir1 P2 86.16(17)
P1 Ir1 P2 163.69(4)
C1 Ir1 Sn 104.05(18)
C2 Ir1 Sn 108.85(18)
P1 Ir1 Sn 99.86(4)
P2 Ir1 Sn 96.41(4)
B103 Sn B101 81.0(2)
B103 Sn B102 47.5(2)
B101 Sn B102 47.3(2)
B103 Sn B104 47.7(2)
B101 Sn B104 81.1(2)
B102 Sn B104 81.5(2)
B103 Sn B105 81.4(2)
B101 Sn B105 47.4(2)
B102 Sn B105 81.4(2)
B104 Sn B105 47.5(2)
B103 Sn Ir1 144.68(18)
B101 Sn Ir1 130.81(17)
B102 Sn Ir1 139.16(17)
B104 Sn Ir1 137.93(17)
B105 Sn Ir1 129.85(17)
C213 P2 C201 104.3(2)
C213 P2 C207 106.4(2)
C201 P2 C207 103.6(2)
C213 P2 Ir1 108.79(17)
C201 P2 Ir1 118.18(18)
C207 P2 Ir1 114.53(17)
C107 P1 C101 104.7(2)
C107 P1 C113 105.2(2)
C101 P1 C113 102.6(2)
C107 P1 Ir1 114.09(17)
C101 P1 Ir1 113.24(18)
C113 P1 Ir1 115.66(17)
C213 C218 C217 121.5(6)
C213 C218 H9 119.3
C217 C218 H9 119.3
C208 C207 C212 119.8(5)
C208 C207 P2 118.3(4)
C212 C207 P2 121.9(4)
C118 C113 C114 118.6(5)
C118 C113 P1 120.0(4)
C114 C113 P1 121.4(4)
C202 C201 C206 118.3(5)
C202 C201 P2 121.6(4)
C206 C201 P2 120.0(4)
C218 C213 C214 118.6(5)
C218 C213 P2 119.6(4)
C214 C213 P2 121.6(4)
O1 C1 Ir1 176.9(6)
C111 C112 C107 120.2(5)
C111 C112 H8 119.9
C107 C112 H8 119.9
C207 C208 C209 121.0(6)
C207 C208 H13 119.5
C209 C208 H13 119.5
C205 C206 C201 120.2(5)
C205 C206 H10 119.9
C201 C206 H10 119.9
C106 C101 C102 119.0(5)
C106 C101 P1 121.7(4)
C102 C101 P1 119.1(4)
C109 C108 C107 120.2(5)
C109 C108 H7 119.9
C107 C108 H7 119.9
C210 C209 C208 119.9(6)
C210 C209 H15 120.1
C208 C209 H15 120.1
C211 C212 C207 118.6(6)
C211 C212 H14 120.7
C207 C212 H14 120.7
C204 C205 C206 121.1(5)
C204 C205 H12 119.4
C206 C205 H12 119.4
C205 C204 C203 118.8(5)
C205 C204 H11 120.6
C203 C204 H11 120.6
C112 C107 C108 118.7(5)
C112 C107 P1 120.3(4)
C108 C107 P1 120.9(4)
C113 C118 C117 120.3(6)
C113 C118 H54 119.8
C117 C118 H54 119.8
C215 C214 C213 119.7(5)
C215 C214 H24 120.2
C213 C214 H24 120.2
B109 B105 B110 59.8(4)
B109 B105 B104 58.4(4)
B110 B105 B104 106.2(4)
B109 B105 B101 106.0(4)
B110 B105 B101 57.9(4)
B104 B105 B101 107.6(4)
B109 B105 Sn 117.9(4)
B110 B105 Sn 117.5(4)
B104 B105 Sn 66.1(3)
B101 B105 Sn 66.0(3)
B109 B105 H2 121.1
B110 B105 H2 121.4
B104 B105 H2 122.9
B101 B105 H2 123.2
Sn B105 H2 110.8
C104 C103 C102 121.2(6)
C104 C103 H31 119.4
C102 C103 H31 119.4
C16 N1 C14 111.3(5)
C16 N1 C12 112.4(5)
C14 N1 C12 106.7(5)
C16 N1 C10 105.8(5)
C14 N1 C10 110.3(5)
C12 N1 C10 110.4(5)
C112 C111 C110 120.7(5)
C112 C111 H41 119.6
C110 C111 H41 119.6
C116 C115 C114 120.1(6)
C116 C115 H51 120.0
C114 C115 H51 120.0
C103 C102 C101 119.7(6)
C103 C102 H30 120.1
C101 C102 H30 120.1
O2 C2 Ir1 176.2(5)
C216 C217 C218 119.7(6)
C216 C217 H27 120.2
C218 C217 H27 120.2
C217 C216 C215 120.0(6)
C217 C216 H26 120.0
C215 C216 H26 120.0
C12 C13 H65A 109.5
C12 C13 H65B 109.5
H65A C13 H65B 109.5
C12 C13 H65C 109.5
H65A C13 H65C 109.5
H65B C13 H65C 109.5
C116 C117 C118 120.5(6)
C116 C117 H53 119.8
C118 C117 H53 119.8
C10 C11 H63A 109.5
C10 C11 H63B 109.5
H63A C11 H63B 109.5
C10 C11 H63C 109.5
H63A C11 H63C 109.5
H63B C11 H63C 109.5
C216 C215 C214 120.5(6)
C216 C215 H25 119.7
C214 C215 H25 119.7
B106 B101 B110 60.5(4)
B106 B101 B102 58.3(4)
B110 B101 B102 106.9(5)
B106 B101 B105 106.9(5)
B110 B101 B105 57.8(4)
B102 B101 B105 108.7(4)
B106 B101 Sn 118.3(4)
B110 B101 Sn 117.9(4)
B102 B101 Sn 66.4(3)
B105 B101 Sn 66.6(3)
B106 B101 H3 120.7
B110 B101 H3 121.1
B102 B101 H3 122.4
B105 B101 H3 122.5
Sn B101 H3 110.4
C210 C211 C212 121.0(6)
C210 C211 H23 119.5
C212 C211 H23 119.5
C11 C10 N1 116.9(5)
C11 C10 H62A 108.1
N1 C10 H62A 108.1
C11 C10 H62B 108.1
N1 C10 H62B 108.1
H62A C10 H62B 107.3
C101 C106 C105 120.7(6)
C101 C106 H34 119.6
C105 C106 H34 119.6
B107 B103 B108 59.9(4)
B107 B103 B102 57.8(3)
B108 B103 B102 106.4(4)
B107 B103 B104 106.2(5)
B108 B103 B104 58.3(3)
B102 B103 B104 108.4(4)
B107 B103 Sn 117.8(4)
B108 B103 Sn 118.3(4)
B102 B103 Sn 66.5(3)
B104 B103 Sn 66.5(3)
B107 B103 H5 121.5
B108 B103 H5 121.0
B102 B103 H5 122.8
B104 B103 H5 122.6
Sn B103 H5 110.4
C103 C104 C105 119.8(6)
C103 C104 H32 120.1
C105 C104 H32 120.1
C104 C105 C106 119.5(6)
C104 C105 H33 120.2
C106 C105 H33 120.2
B110 B111 B106 60.4(4)
B110 B111 B107 108.3(5)
B106 B111 B107 60.3(4)
B110 B111 B108 108.1(4)
B106 B111 B108 108.2(4)
B107 B111 B108 59.6(3)
B110 B111 B109 59.4(3)
B106 B111 B109 108.0(4)
B107 B111 B109 108.0(4)
B108 B111 B109 60.6(3)
B110 B111 H10A 121.7
B106 B111 H10A 121.4
B107 B111 H10A 121.7
B108 B111 H10A 121.6
B109 B111 H10A 121.8
C110 C109 C108 120.2(5)
C110 C109 H39 119.9
C108 C109 H39 119.9
C16 C17 H67A 109.5
C16 C17 H67B 109.5
H67A C17 H67B 109.5
C16 C17 H67C 109.5
H67A C17 H67C 109.5
H67B C17 H67C 109.5
C203 C202 C201 120.4(5)
C203 C202 H20 119.8
C201 C202 H20 119.8
B109 B104 B108 60.7(4)
B109 B104 B105 57.4(3)
B108 B104 B105 106.1(4)
B109 B104 B103 106.3(4)
B108 B104 B103 57.7(3)
B105 B104 B103 107.7(4)
B109 B104 Sn 117.4(4)
B108 B104 Sn 117.2(4)
B105 B104 Sn 66.4(3)
B103 B104 Sn 65.8(3)
B109 B104 H1 121.2
B108 B104 H1 121.2
B105 B104 H1 123.1
B103 B104 H1 123.1
Sn B104 H1 111.0
C13 C12 N1 114.2(6)
C13 C12 H64A 108.7
N1 C12 H64A 108.7
C13 C12 H64B 108.7
N1 C12 H64B 108.7
H64A C12 H64B 107.6
B105 B109 B110 60.2(4)
B105 B109 B104 64.2(4)
B110 B109 B104 111.1(5)
B105 B109 B111 109.4(4)
B110 B109 B111 59.6(4)
B104 B109 B111 109.2(4)
B105 B109 B108 110.8(4)
B110 B109 B108 107.5(4)
B104 B109 B108 59.8(4)
B111 B109 B108 59.6(3)
B105 B109 H7A 119.1
B110 B109 H7A 121.7
B104 B109 H7A 119.3
B111 B109 H7A 121.9
B108 B109 H7A 121.9
B107 B108 B103 59.8(4)
B107 B108 B104 110.6(4)
B103 B108 B104 63.9(4)
B107 B108 B111 59.8(3)
B103 B108 B111 109.2(4)
B104 B108 B111 109.2(4)
B107 B108 B109 107.5(4)
B103 B108 B109 110.3(4)
B104 B108 B109 59.5(4)
B111 B108 B109 59.8(3)
B107 B108 H6 121.8
B103 B108 H6 119.6
B104 B108 H6 119.5
B111 B108 H6 121.7
B109 B108 H6 122.0
C204 C203 C202 121.1(6)
C204 C203 H21 119.5
C202 C203 H21 119.5
N1 C16 C17 114.5(6)
N1 C16 H66A 108.6
C17 C16 H66A 108.6
N1 C16 H66B 108.6
C17 C16 H66B 108.6
H66A C16 H66B 107.6
B101 B106 B111 109.7(4)
B101 B106 B102 64.1(4)
B111 B106 B102 109.7(4)
B101 B106 B107 110.5(4)
B111 B106 B107 59.9(4)
B102 B106 B107 59.7(4)
B101 B106 B110 60.2(4)
B111 B106 B110 59.7(4)
B102 B106 B110 111.1(4)
B107 B106 B110 107.5(4)
B101 B106 H9A 119.3
B111 B106 H9A 121.4
B102 B106 H9A 119.1
B107 B106 H9A 122.1
B110 B106 H9A 121.7
C211 C210 C209 119.8(6)
C211 C210 H22 120.1
C209 C210 H22 120.1
B107 B102 B106 60.3(4)
B107 B102 B101 105.8(5)
B106 B102 B101 57.5(3)
B107 B102 B103 58.0(3)
B106 B102 B103 106.4(4)
B101 B102 B103 107.6(4)
B107 B102 Sn 117.5(4)
B106 B102 Sn 117.6(4)
B101 B102 Sn 66.3(3)
B103 B102 Sn 66.0(3)
B107 B102 H4 121.3
B106 B102 H4 121.2
B101 B102 H4 123.3
B103 B102 H4 122.9
Sn B102 H4 110.8
C115 C114 C113 120.3(6)
C115 C114 H50 119.9
C113 C114 H50 119.9
C115 C116 C117 120.2(6)
C115 C116 H52 119.9
C117 C116 H52 119.9
C14 C15 H61A 109.5
C14 C15 H61B 109.5
H61A C15 H61B 109.5
C14 C15 H61C 109.5
H61A C15 H61C 109.5
H61B C15 H61C 109.5
B109 B110 B111 61.0(4)
B109 B110 B105 60.0(4)
B111 B110 B105 110.4(4)
B109 B110 B101 111.1(4)
B111 B110 B101 109.1(5)
B105 B110 B101 64.3(4)
B109 B110 B106 108.9(4)
B111 B110 B106 59.9(4)
B105 B110 B106 111.1(5)
B101 B110 B106 59.3(4)
B109 B110 H8A 120.9
B111 B110 H8A 121.2
B105 B110 H8A 119.0
B101 B110 H8A 119.8
B106 B110 H8A 121.6
C109 C110 C111 119.8(5)
C109 C110 H40 120.1
C111 C110 H40 120.1
C15 C14 N1 115.0(6)
C15 C14 H60A 108.5
N1 C14 H60A 108.5
C15 C14 H60B 108.5
N1 C14 H60B 108.5
H60A C14 H60B 107.5
B108 B107 B102 111.8(4)
B108 B107 B103 60.3(4)
B102 B107 B103 64.2(4)
B108 B107 B111 60.6(4)
B102 B107 B111 109.9(5)
B103 B107 B111 110.3(4)
B108 B107 B106 108.6(4)
B102 B107 B106 60.0(4)
B103 B107 B106 111.1(4)
B111 B107 B106 59.8(4)
B108 B107 H11A 120.9
B102 B107 H11A 119.0
B103 B107 H11A 119.0
B111 B107 H11A 121.2
B106 B107 H11A 121.6

loop_
_geom_bond_atom_site_label_1
_geom_bond_atom_site_label_2
_geom_bond_distance
Ir1 C1 1.902(5)
Ir1 C2 1.904(5)
Ir1 P1 2.3402(15)
Ir1 P2 2.3471(15)
Ir1 Sn 2.6519(9)
Sn B103 2.326(6)
Sn B101 2.333(6)
Sn B102 2.334(6)
Sn B104 2.338(7)
Sn B105 2.344(6)
P2 C213 1.815(5)
P2 C201 1.815(5)
P2 C207 1.827(5)
P1 C107 1.815(5)
P1 C101 1.834(5)
P1 C113 1.840(5)
C218 C213 1.379(8)
C218 C217 1.382(8)
C218 H9 0.9300
C207 C208 1.375(8)
C207 C212 1.399(8)
C113 C118 1.383(8)
C113 C114 1.399(8)
C201 C202 1.384(8)
C201 C206 1.400(7)
O1 C1 1.132(7)
C213 C214 1.394(7)
C112 C111 1.377(8)
C112 C107 1.388(8)
C112 H8 0.9300
C208 C209 1.385(8)
C208 H13 0.9300
C206 C205 1.378(8)
C206 H10 0.9300
C101 C106 1.384(8)
C101 C102 1.388(8)
C108 C109 1.381(8)
C108 C107 1.404(7)
C108 H7 0.9300
C209 C210 1.379(9)
C209 H15 0.9300
C212 C211 1.399(8)
C212 H14 0.9300
C205 C204 1.374(9)
C205 H12 0.9300
C204 C203 1.374(9)
C204 H11 0.9300
C118 C117 1.391(8)
C118 H54 0.9300
C214 C215 1.391(8)
C214 H24 0.9300
B105 B109 1.763(9)
B105 B110 1.767(9)
B105 B104 1.884(9)
B105 B101 1.881(9)
B105 H2 1.1000
C103 C104 1.363(10)
C103 C102 1.382(9)
C103 H31 0.9300
N1 C16 1.507(9)
N1 C14 1.521(8)
N1 C12 1.520(9)
N1 C10 1.528(8)
C111 C110 1.378(9)
C111 H41 0.9300
C115 C116 1.363(9)
C115 C114 1.397(8)
C115 H51 0.9300
O2 C2 1.123(7)
C102 H30 0.9300
C217 C216 1.370(9)
C217 H27 0.9300
C216 C215 1.376(9)
C216 H26 0.9300
C13 C12 1.504(11)
C13 H65A 0.9600
C13 H65B 0.9600
C13 H65C 0.9600
C117 C116 1.374(9)
C117 H53 0.9300
C11 C10 1.491(9)
C11 H63A 0.9600
C11 H63B 0.9600
C11 H63C 0.9600
C215 H25 0.9300
B101 B106 1.754(9)
B101 B110 1.770(10)
B101 B102 1.871(9)
B101 H3 1.1000
C211 C210 1.377(10)
C211 H23 0.9300
C10 H62A 0.9700
C10 H62B 0.9700
C106 C105 1.388(9)
C106 H34 0.9300
B103 B107 1.767(9)
B103 B108 1.775(10)
B103 B102 1.876(9)
B103 B104 1.886(10)
B103 H5 1.1000
C104 C105 1.383(10)
C104 H32 0.9300
C105 H33 0.9300
B111 B110 1.764(9)
B111 B106 1.766(9)
B111 B107 1.770(9)
B111 B108 1.785(9)
B111 B109 1.789(8)
B111 H10A 1.1000
C109 C110 1.376(9)
C109 H39 0.9300
C17 C16 1.518(10)
C17 H67A 0.9600
C17 H67B 0.9600
C17 H67C 0.9600
C202 C203 1.383(8)
C202 H20 0.9300
B104 B109 1.782(9)
B104 B108 1.786(9)
B104 H1 1.1000
C12 H64A 0.9700
C12 H64B 0.9700
B109 B110 1.761(9)
B109 B108 1.802(9)
B109 H7A 1.1000
B108 B107 1.767(8)
B108 H6 1.1000
C203 H21 0.9300
C16 H66A 0.9700
C16 H66B 0.9700
B106 B102 1.770(9)
B106 B107 1.776(9)
B106 B110 1.776(10)
B106 H9A 1.1000
C210 H22 0.9300
B102 B107 1.764(9)
B102 H4 1.1000
C114 H50 0.9300
C116 H52 0.9300
C15 C14 1.505(12)
C15 H61A 0.9600
C15 H61B 0.9600
C15 H61C 0.9600
B110 H8A 1.1000
C110 H40 0.9300
C14 H60A 0.9700
C14 H60B 0.9700
B107 H11A 1.1000
